data_2104203
loop_
_publ_author_name
'Udovenko, Anatoly A.'
'Laptash, Natalia M.'

_publ_section_title
;
 Orientational disorder and phase transitions in crystals of
 (NH~4~)~2~NbOF~5~
;
_journal_issue 5
_journal_name_full 'Acta Crystallographica Section B'
_journal_page_first 527
_journal_page_last 533
_journal_paper_doi 10.1107/S0108768108021289
_journal_volume 64
_journal_year 2008
_chemical_formula_moiety 'F5 Nb O, 2(H4 N)'
_chemical_formula_sum 'F5 H8 N2 Nb O'
_chemical_formula_weight 239.99
_chemical_name_common 'ammonium pentafluorooxoniobate(V)'
_chemical_name_systematic 'ammonium pentafluorooxoniobate(V)'
_space_group_IT_number 36
_symmetry_cell_setting orthorhombic
_symmetry_space_group_name_Hall 'C 2c -2'
_symmetry_space_group_name_H-M 'C m c 21'
_atom_sites_solution_primary direct
_atom_sites_solution_secondary difmap
_audit_creation_method SHELXL-97
_cell_angle_alpha 90.00
_cell_angle_beta 90.00
_cell_angle_gamma 90.00
_cell_formula_units_Z 4
_cell_length_a 5.9915(3)
_cell_length_b 14.4518(8)
_cell_length_c 7.1999(4)
_cell_measurement_reflns_used 937
_cell_measurement_temperature 297(2)
_cell_measurement_theta_max 38.99
_cell_measurement_theta_min 3.68
_cell_volume 623.42(6)
_computing_cell_refinement 'Bruker SAINT v6.02a (Bruker, 2000)'
_computing_data_collection 'Bruker Smart v5.054 (Bruker, 1998)'
_computing_data_reduction 'Bruker SAINT v6.02a (Bruker, 2000)'
_computing_molecular_graphics 'Bruker SHELXTL v5.1 (Bruker, 1998)'
_computing_publication_material 'Bruker SHELXTL v5.1 (Bruker, 1998)'
_computing_structure_refinement 'Bruker SHELXTL v5.1 (Bruker, 1998)'
_computing_structure_solution 'Bruker SHELXTL v5.1 (Bruker, 1998)'
_diffrn_ambient_temperature 297(2)
_diffrn_detector_area_resol_mean 8.33
_diffrn_measured_fraction_theta_full 0.998
_diffrn_measured_fraction_theta_max 0.998
_diffrn_measurement_device_type 'Bruker P4'
_diffrn_measurement_method '\w scans'
_diffrn_radiation_monochromator graphite
_diffrn_radiation_source 'fine-focus sealed tube'
_diffrn_radiation_type MoK\a
_diffrn_radiation_wavelength 0.71073
_diffrn_reflns_av_R_equivalents 0.0275
_diffrn_reflns_av_sigmaI/netI 0.0204
_diffrn_reflns_limit_h_max 10
_diffrn_reflns_limit_h_min -9
_diffrn_reflns_limit_k_max 24
_diffrn_reflns_limit_k_min -25
_diffrn_reflns_limit_l_max 12
_diffrn_reflns_limit_l_min -12
_diffrn_reflns_number 8132
_diffrn_reflns_theta_full 38.99
_diffrn_reflns_theta_max 38.99
_diffrn_reflns_theta_min 3.68
_exptl_absorpt_coefficient_mu 1.966
_exptl_absorpt_correction_T_max 0.5719
_exptl_absorpt_correction_T_min 0.5719
_exptl_absorpt_correction_type multi-scan
_exptl_absorpt_process_details 'SADABS v.2.03; Bruker 1999'
_exptl_crystal_colour colorless
_exptl_crystal_density_diffrn 2.557
_exptl_crystal_density_method 'not measured'
_exptl_crystal_description sphere
_exptl_crystal_F_000 464
_exptl_crystal_size_max 0.32
_exptl_crystal_size_mid 0.32
_exptl_crystal_size_min 0.32
_exptl_crystal_size_rad 0.16
_refine_diff_density_max 0.571
_refine_diff_density_min -0.407
_refine_ls_abs_structure_details 'Flack H D (1983), Acta Cryst. A39, 876-881'
_refine_ls_abs_structure_Flack 0.0(2)
_refine_ls_extinction_coef 0.1814(17)
_refine_ls_extinction_expression Fc^*^=kFc[1+0.001xFc^2^\l^3^/sin(2\q)]^-1/4^
_refine_ls_extinction_method SHELXL
_refine_ls_goodness_of_fit_ref 1.077
_refine_ls_matrix_type full
_refine_ls_number_parameters 61
_refine_ls_number_reflns 1881
_refine_ls_number_restraints 1
_refine_ls_restrained_S_all 1.077
_refine_ls_R_factor_all 0.0182
_refine_ls_R_factor_gt 0.0173
_refine_ls_shift/su_max 0.040
_refine_ls_shift/su_mean 0.005
_refine_ls_structure_factor_coef Fsqd
_refine_ls_weighting_details 'calc w=1/[\s^2^(Fo^2^)+(0.0301P)^2^+0.0923P] where P=(Fo^2^+2Fc^2^)/3'
_refine_ls_weighting_scheme calc
_refine_ls_wR_factor_gt 0.0487
_refine_ls_wR_factor_ref 0.0497
_reflns_number_gt 1806
_reflns_number_total 1881
_reflns_threshold_expression >2sigma(I)
_cod_data_source_file bp5012.cif
_cod_data_source_block 297K
_cod_depositor_comments
;
The following automatic conversions were performed:
'_symmetry_cell_setting' value 'Orthorhombic' changed to 'orthorhombic'
according to '/home/saulius/struct/CIF-dictionaries/cif_core.dic'
dictionary named 'cif_core.dic' version 2.4.1 from
2010-06-29.

'_exptl_absorpt_correction_type' value 'Multi-scan' changed
to 'multi-scan' according to
'/home/saulius/struct/CIF-dictionaries/cif_core.dic' dictionary named
'cif_core.dic' version 2.4.1 from 2010-06-29.

Automatic conversion script
Id: cif_fix_enum 1527 2010-12-29 10:47:43Z saulius 

The following automatic conversions were performed:

'_symmetry_cell_setting' value 'Orthorhombic' changed to
'orthorhombic' according to
/home/saulius/struct/CIF-dictionaries/cif_core.dic dictionary named
'cif_core.dic' version 2.4.1 from
2010-06-29.

'_exptl_absorpt_correction_type' value 'Multi-scan'
changed to 'multi-scan' according to
/home/saulius/struct/CIF-dictionaries/cif_core.dic dictionary named
'cif_core.dic' version 2.4.1 from 2010-06-29.

Automatic conversion script
Id: cif_fix_values 1715 2011-07-08 13:25:40Z adriana 
;
_cod_original_sg_symbol_H-M Cmc2(1)
_cod_original_formula_sum ' F5 H8 N2 Nb O'
_cod_database_code 2104203
_cod_database_fobs_code 2104203

loop_
_symmetry_equiv_pos_as_xyz
'x, y, z'
'-x, -y, z+1/2'
'x, -y, z+1/2'
'-x, y, z'
'x+1/2, y+1/2, z'
'-x+1/2, -y+1/2, z+1/2'
'x+1/2, -y+1/2, z+1/2'
'-x+1/2, y+1/2, z'

loop_
_atom_site_type_symbol
_atom_site_label
_atom_site_fract_x
_atom_site_fract_y
_atom_site_fract_z
_atom_site_U_iso_or_equiv
_atom_site_adp_type
_atom_site_calc_flag
_atom_site_refinement_flags
_atom_site_occupancy
Nb Nb1 0.0000 0.395717(8) 0.50483(3) 0.02001(2) Uani d SP 0.6554(4)
Nb Nb2 0.02376(7) 0.38166(2) 0.52325(7) 0.02195(9) Uani d P 0.1723(2)
N N1 0.5000 0.22446(6) 0.4984(3) 0.0361(2) Uani d S 1
N N2 0.0000 0.05915(6) 0.5053(5) 0.03414(17) Uani d S 1
O O1 0.0000 0.51561(5) 0.4946(2) 0.0404(2) Uani d SP 0.65
F F1 0.0000 0.51561(5) 0.4946(2) 0.0404(2) Uani d SP 0.35
O O2 0.22550(16) 0.37827(8) 0.69606(11) 0.04691(19) Uani d P 0.17
F F2 0.22550(16) 0.37827(8) 0.69606(11) 0.04691(19) Uani d P 0.83
F F3 0.23822(17) 0.38138(8) 0.32610(11) 0.0455(2) Uani d . 1
F F4 0.0000 0.25141(5) 0.4891(4) 0.0629(4) Uani d S 1

loop_
_atom_site_aniso_label
_atom_site_aniso_U_11
_atom_site_aniso_U_22
_atom_site_aniso_U_33
_atom_site_aniso_U_12
_atom_site_aniso_U_13
_atom_site_aniso_U_23
Nb1 0.01667(4) 0.02204(4) 0.02132(4) 0.000 0.000 0.00733(7)
Nb2 0.0159(2) 0.02258(9) 0.02736(18) 0.00127(10) 0.00040(17) 0.00256(13)
N1 0.0349(4) 0.0323(3) 0.0411(5) 0.000 0.000 -0.0008(7)
N2 0.0306(3) 0.0374(3) 0.0344(3) 0.000 0.000 0.0016(10)
O1 0.0537(4) 0.0220(2) 0.0455(6) 0.000 0.000 0.0053(5)
F1 0.0537(4) 0.0220(2) 0.0455(6) 0.000 0.000 0.0053(5)
O2 0.0313(3) 0.0817(5) 0.0277(3) 0.0067(3) -0.0128(3) 0.0053(3)
F2 0.0313(3) 0.0817(5) 0.0277(3) 0.0067(3) -0.0128(3) 0.0053(3)
F3 0.0297(4) 0.0661(4) 0.0408(4) 0.0082(3) 0.0127(3) 0.0180(4)
F4 0.0545(5) 0.0222(2) 0.1121(13) 0.000 0.000 -0.0142(7)

loop_
_atom_type_symbol
_atom_type_description
_atom_type_scat_dispersion_real
_atom_type_scat_dispersion_imag
_atom_type_scat_source
N N 0.0061 0.0033 'International Tables Vol C Tables 4.2.6.8 and 6.1.1.4'
H H 0.0000 0.0000 'International Tables Vol C Tables 4.2.6.8 and 6.1.1.4'
O O 0.0106 0.0060 'International Tables Vol C Tables 4.2.6.8 and 6.1.1.4'
F F 0.0171 0.0103 'International Tables Vol C Tables 4.2.6.8 and 6.1.1.4'
Nb Nb -2.0727 0.6215 'International Tables Vol C Tables 4.2.6.8 and 6.1.1.4'

loop_
_geom_angle_atom_site_label_1
_geom_angle_atom_site_label_2
_geom_angle_atom_site_label_3
_geom_angle_site_symmetry_1
_geom_angle_site_symmetry_3
_geom_angle
O1 Nb1 F2 . 4 99.18(6)
O1 Nb1 F3 . 4 94.52(5)
O1 Nb1 F3 . . 94.52(5)
O1 Nb1 O2 . . 99.18(6)
F3 Nb1 F3 4 . 95.20(6)
F3 Nb1 O2 4 . 165.96(4)
F3 Nb1 O2 . . 86.82(3)
F3 Nb1 F2 4 4 86.82(3)
F3 Nb1 F2 . 4 165.96(4)
O2 Nb1 F2 . 4 87.97(5)
O1 Nb1 O2 . 4 99.18(6)
F3 Nb1 O2 4 4 86.82(3)
F3 Nb1 O2 . 4 165.96(4)
O2 Nb1 O2 . 4 87.97(5)
O1 Nb1 F4 . . 174.46(9)
F3 Nb1 F4 4 . 81.78(6)
F3 Nb1 F4 . . 81.78(6)
O2 Nb1 F4 . . 84.77(6)
F2 Nb1 F4 4 . 84.77(6)
O2 Nb1 F4 4 . 84.77(6)
O2 Nb2 F4 . . 96.70(7)
O2 Nb2 F3 . . 93.67(4)
F4 Nb2 F3 . . 87.27(7)
O2 Nb2 F2 . 4 94.33(6)
F4 Nb2 F2 . 4 90.01(6)
F3 Nb2 F2 . 4 171.80(5)
O2 Nb2 O2 . 4 94.33(6)
F4 Nb2 O2 . 4 90.01(6)
F3 Nb2 O2 . 4 171.80(5)
O2 Nb2 O1 . . 98.90(6)
F4 Nb2 O1 . . 164.05(8)
F3 Nb2 O1 . . 88.43(6)
F2 Nb2 O1 4 . 92.10(5)
O2 Nb2 O1 4 . 92.10(5)
O2 Nb2 F3 . 4 175.91(5)
F4 Nb2 F3 . 4 81.73(6)
F3 Nb2 F3 . 4 90.03(6)
F2 Nb2 F3 4 4 81.92(3)
O2 Nb2 F3 4 4 81.92(3)
O1 Nb2 F3 . 4 82.93(5)

loop_
_geom_bond_atom_site_label_1
_geom_bond_atom_site_label_2
_geom_bond_site_symmetry_2
_geom_bond_distance
Nb1 Nb2 4 0.2813(4)
Nb1 O1 . 1.7342(7)
Nb1 F3 4 1.9329(10)
Nb1 F3 . 1.9329(10)
Nb1 F2 . 1.9454(8)
Nb1 F2 4 1.9454(8)
Nb1 F4 . 2.0886(7)
Nb1 N2 5 3.8149(6)
Nb1 N2 5_455 3.8149(6)
Nb1 N1 1_455 3.8862(6)
Nb1 N1 . 3.8862(6)
Nb1 F1 2_564 3.8908(17)
Nb1 O1 2_564 3.8908(17)
Nb1 N1 6 3.955(2)
Nb1 N1 6_554 4.039(2)
Nb2 Nb2 4 0.2847(8)
Nb2 O2 . 1.7354(9)
Nb2 F4 . 1.9037(8)
Nb2 F3 . 1.9147(10)
Nb2 F2 4 1.9444(9)
Nb2 F1 . 1.9520(8)
Nb2 F3 4 2.1163(10)
Nb2 N1 . 3.6517(7)
Nb2 F1 2_565 3.7068(17)
Nb2 N1 6 3.751(2)
Nb2 N2 5 3.8390(8)
Nb2 N1 1_455 3.8783(7)
Nb2 N2 5_455 4.0551(7)
Nb2 N1 6_554 4.081(2)
Nb2 F1 2_564 4.0881(18)
Nb2 O1 2_564 4.0881(18)
N1 F2 6_554 2.961(2)
N1 O2 6_554 2.961(2)
N1 F2 7_554 2.961(2)
N1 O2 7_554 2.961(2)
N1 F1 5_545 3.0184(11)
N1 O1 5_545 3.0184(11)
N1 F4 1_655 3.0217(2)
N1 F4 . 3.0217(2)
N1 F3 4_655 3.0235(16)
N1 F3 . 3.0235(16)
N1 F2 4_655 3.1100(17)
N1 O2 4_655 3.1100(17)
N1 O2 . 3.1100(17)
N1 F3 7 3.154(2)
N1 F3 6 3.154(2)
N1 F4 6_554 3.683(4)
N2 F4 . 2.7809(12)
N2 F2 7_454 2.912(3)
N2 O2 7_454 2.912(3)
N2 F2 6_554 2.912(3)
N2 O2 6_554 2.912(3)
N2 F3 6 2.921(3)
N2 F3 7_455 2.921(3)
N2 F1 5_445 3.0621(3)
N2 O1 5_445 3.0621(3)
N2 F1 5_545 3.0621(3)
N2 O1 5_545 3.0621(3)
N2 F3 5_445 3.275(2)
N2 F3 8_545 3.275(2)
N2 F2 5_445 3.3800(19)
N2 O2 5_445 3.3800(19)
N2 F2 8_545 3.3800(19)
N2 O2 8_545 3.3800(19)
O1 F3 4 2.6966(15)
O1 F3 . 2.6966(15)
O1 F2 . 2.8052(14)
O1 F2 4 2.8052(14)
O1 F2 2_564 2.9659(17)
O1 O2 2_564 2.9659(17)
O1 F2 3_564 2.9659(17)
O1 O2 3_564 2.9659(17)
O2 F3 . 2.6652(10)
O2 F2 4 2.7021(19)
F2 F4 . 2.7215(18)
F3 F4 . 2.6350(17)
F3 F3 4 2.855(2)
